data_7005051
loop_
_publ_author_name
'van Duren, Ruben'
'van der Vlugt, Jarl Ivar'
'Kooijman, Huub'
'Spek, Anthony L.'
'Vogt, Dieter'

_publ_section_title
;
 Platinum-catalyzed hydroformylation of terminal and internal octenes.
;
_journal_issue 10
_journal_name_full 'Dalton transactions (Cambridge, England : 2003)'
_journal_page_first 1053
_journal_page_last 1059
_journal_paper_doi 10.1039/b615428j
_journal_year 2007
_chemical_compound_source 'see text'
_chemical_formula_moiety 'C38 H32 Cl2 O P2 Pt Si, C2 H3 N'
_chemical_formula_sum 'C40 H35 Cl2 N O P2 Pt Si'
_chemical_formula_weight 901.70
_chemical_name_systematic
;
?
;
_space_group_IT_number 14
_symmetry_cell_setting monoclinic
_symmetry_Int_Tables_number 14
_symmetry_space_group_name_Hall '-P 2ybc'
_symmetry_space_group_name_H-M 'P 1 21/c 1'
_atom_sites_solution_hydrogens geom
_atom_sites_solution_primary direct
_atom_sites_solution_secondary difmap
_cell_angle_alpha 90
_cell_angle_beta 105.376(10)
_cell_angle_gamma 90
_cell_formula_units_Z 8
_cell_length_a 19.2417(10)
_cell_length_b 18.0033(12)
_cell_length_c 21.9848(14)
_cell_measurement_reflns_used 126724
_cell_measurement_temperature 150
_cell_measurement_theta_max 27.5
_cell_measurement_theta_min 1.0
_cell_volume 7343.2(9)
_diffrn_ambient_temperature 150
_diffrn_detector_area_resol_mean 18.4
_diffrn_measured_fraction_theta_full 1.000
_diffrn_measured_fraction_theta_max 1.000
_diffrn_measurement_device_type KappaCCD
_diffrn_measurement_method 'omega & phi scans'
_diffrn_radiation_monochromator graphite
_diffrn_radiation_probe x-ray
_diffrn_radiation_source 'Rotating Anode'
_diffrn_radiation_type MoK\a
_diffrn_radiation_wavelength 0.71073
_diffrn_reflns_av_R_equivalents 0.0944
_diffrn_reflns_av_sigmaI/netI 0.0355
_diffrn_reflns_limit_h_max 24
_diffrn_reflns_limit_h_min -24
_diffrn_reflns_limit_k_max 23
_diffrn_reflns_limit_k_min -23
_diffrn_reflns_limit_l_max 28
_diffrn_reflns_limit_l_min -28
_diffrn_reflns_number 170888
_diffrn_reflns_reduction_process
;
;
_diffrn_reflns_theta_full 27.49
_diffrn_reflns_theta_max 27.49
_diffrn_reflns_theta_min 1.10
_exptl_absorpt_coefficient_mu 4.120
_exptl_absorpt_correction_T_max 0.661
_exptl_absorpt_correction_T_min 0.311
_exptl_absorpt_correction_type multi-scan
_exptl_crystal_colour colorless
_exptl_crystal_density_diffrn 1.631
_exptl_crystal_density_method 'Not Measured'
_exptl_crystal_description block
_exptl_crystal_F_000 3568
_exptl_crystal_size_max 0.3
_exptl_crystal_size_mid 0.3
_exptl_crystal_size_min 0.1
_refine_diff_density_max 1.691
_refine_diff_density_min -1.217
_refine_diff_density_rms 0.117
_refine_ls_extinction_method none
_refine_ls_goodness_of_fit_ref 1.032
_refine_ls_hydrogen_treatment constr
_refine_ls_matrix_type full
_refine_ls_number_parameters 871
_refine_ls_number_reflns 16837
_refine_ls_number_restraints 0
_refine_ls_restrained_S_all 1.032
_refine_ls_R_factor_all 0.0384
_refine_ls_R_factor_gt 0.0285
_refine_ls_shift/su_max 0.002
_refine_ls_shift/su_mean 0.000
_refine_ls_structure_factor_coef Fsqd
_refine_ls_weighting_details 'calc w=1/[\s^2^(Fo^2^)+(0.0366P)^2^+8.4060P] where P=(Fo^2^+2Fc^2^)/3'
_refine_ls_weighting_scheme calc
_refine_ls_wR_factor_gt 0.0675
_refine_ls_wR_factor_ref 0.0719
_reflns_number_gt 14453
_reflns_number_total 16837
_reflns_threshold_expression I>2\s(I)
_cod_data_source_file b615428j.txt
_cod_data_source_block s2922a
_cod_depositor_comments
;
The following automatic conversions were performed:
'_symmetry_cell_setting' value 'Monoclinic' changed to 'monoclinic'
according to '/home/saulius/struct/CIF-dictionaries/cif_core.dic'
dictionary named 'cif_core.dic' version 2.4.1 from 2010-06-29.

Automatic conversion script
Id: cif_fix_enum 1527 2010-12-29 10:47:43Z saulius 
;
_cod_original_cell_volume 7343.3(9)
_cod_original_sg_symbol_H-M 'P 21/c'
_cod_original_formula_sum 'C40 H35 CL2 N O P2 Pt SI'
_cod_database_code 7005051

loop_
_symmetry_equiv_pos_site_id
_symmetry_equiv_pos_as_xyz
1 x,y,z
2 -x,1/2+y,1/2-z
3 -x,-y,-z
4 x,1/2-y,1/2+z

loop_
_atom_site_aniso_label
_atom_site_aniso_U_11
_atom_site_aniso_U_22
_atom_site_aniso_U_33
_atom_site_aniso_U_23
_atom_site_aniso_U_13
_atom_site_aniso_U_12
Pt1 0.0205(1) 0.0163(1) 0.0166(1) 0.0011(1) 0.0067(1) 0.0019(1)
Cl1 0.0247(4) 0.0238(4) 0.0321(4) -0.0010(3) 0.0114(3) -0.0037(3)
Cl2 0.0501(6) 0.0289(4) 0.0234(4) -0.0072(3) 0.0129(4) -0.0097(4)
P1 0.0211(4) 0.0165(4) 0.0166(4) 0.0012(3) 0.0079(3) 0.0041(3)
P2 0.0234(4) 0.0183(4) 0.0175(4) 0.0019(3) 0.0097(3) 0.0024(3)
Si13 0.0208(4) 0.0179(4) 0.0214(4) 0.0002(3) 0.0045(4) 0.0035(3)
O1 0.0233(11) 0.0165(11) 0.0201(11) 0.0000(9) 0.0106(9) 0.0023(9)
C1 0.0218(16) 0.0155(15) 0.0183(15) 0.0006(12) 0.0047(12) 0.0022(12)
C2 0.0236(17) 0.0236(17) 0.0235(17) -0.0016(13) 0.0097(14) -0.0007(13)
C3 0.0329(19) 0.0214(17) 0.0264(17) 0.0039(14) 0.0136(15) -0.0025(14)
C4 0.0307(18) 0.0168(16) 0.0237(17) 0.0027(13) 0.0060(14) 0.0020(13)
C5 0.0231(16) 0.0188(15) 0.0179(15) -0.0016(12) 0.0040(13) 0.0008(13)
C6 0.0249(16) 0.0146(15) 0.0166(15) 0.0008(12) 0.0060(13) -0.0010(12)
C7 0.0222(16) 0.0193(16) 0.0218(16) 0.0008(13) 0.0103(13) 0.0011(13)
C8 0.0188(15) 0.0219(16) 0.0175(15) -0.0016(12) 0.0066(12) 0.0010(12)
C9 0.0247(17) 0.0223(17) 0.0215(16) -0.0002(13) 0.0072(14) 0.0010(13)
C10 0.0302(19) 0.0295(19) 0.0285(18) -0.0048(15) 0.0093(15) 0.0097(15)
C11 0.036(2) 0.037(2) 0.0221(18) -0.0044(15) 0.0132(15) 0.0100(16)
C12 0.035(2) 0.0331(19) 0.0187(16) -0.0001(14) 0.0130(15) 0.0061(15)
C14 0.030(2) 0.036(2) 0.031(2) -0.0022(16) 0.0017(16) -0.0019(16)
C15 0.0317(19) 0.0224(17) 0.0322(19) 0.0009(15) 0.0106(16) 0.0063(14)
C16 0.0256(17) 0.0236(17) 0.0218(16) -0.0043(13) 0.0129(14) -0.0030(13)
C17 0.0329(19) 0.0314(19) 0.0246(18) -0.0014(15) 0.0101(15) -0.0061(15)
C18 0.048(3) 0.054(3) 0.026(2) -0.0063(19) 0.0080(18) -0.020(2)
C19 0.065(3) 0.053(3) 0.038(2) -0.020(2) 0.027(2) -0.035(2)
C20 0.071(3) 0.0232(19) 0.049(3) -0.0094(18) 0.037(2) -0.0128(19)
C21 0.039(2) 0.0246(18) 0.036(2) -0.0024(15) 0.0229(17) -0.0022(15)
C22 0.0253(17) 0.0148(15) 0.0207(16) 0.0001(12) 0.0108(13) 0.0021(12)
C23 0.0257(17) 0.0282(18) 0.0190(16) 0.0019(14) 0.0066(13) 0.0063(14)
C24 0.034(2) 0.0324(19) 0.0267(18) -0.0021(15) 0.0155(16) 0.0052(16)
C25 0.0287(18) 0.0259(18) 0.037(2) -0.0045(15) 0.0195(16) 0.0032(15)
C26 0.0233(17) 0.0221(17) 0.0317(18) 0.0029(14) 0.0085(14) 0.0033(13)
C27 0.0240(17) 0.0232(17) 0.0231(17) 0.0026(13) 0.0083(14) 0.0003(13)
C28 0.0286(18) 0.0221(16) 0.0177(15) 0.0007(13) 0.0116(13) -0.0017(13)
C29 0.0321(19) 0.0246(18) 0.0285(18) 0.0033(14) 0.0109(15) -0.0014(15)
C30 0.034(2) 0.044(2) 0.032(2) -0.0006(17) 0.0063(17) -0.0078(18)
C31 0.046(2) 0.032(2) 0.033(2) -0.0026(17) 0.0108(18) -0.0177(18)
C32 0.050(2) 0.0231(18) 0.0299(19) 0.0040(15) 0.0138(18) -0.0036(17)
C33 0.036(2) 0.0208(17) 0.0275(18) 0.0034(14) 0.0120(16) 0.0005(14)
C34 0.0308(18) 0.0196(16) 0.0185(15) 0.0018(13) 0.0113(14) 0.0040(13)
C35 0.0329(19) 0.0211(17) 0.0235(17) 0.0005(13) 0.0119(14) 0.0039(14)
C36 0.044(2) 0.0288(19) 0.0201(17) 0.0020(14) 0.0056(16) 0.0076(16)
C37 0.060(3) 0.0291(19) 0.0200(18) 0.0034(15) 0.0171(18) 0.0005(18)
C38 0.045(2) 0.036(2) 0.030(2) 0.0029(16) 0.0214(18) -0.0033(17)
C39 0.034(2) 0.033(2) 0.0252(18) 0.0012(15) 0.0125(15) -0.0002(16)
Pt2 0.0179(1) 0.0150(1) 0.0196(1) -0.0019(1) 0.0086(1) -0.0004(1)
Cl3 0.0246(4) 0.0201(4) 0.0286(4) -0.0074(3) 0.0058(3) -0.0006(3)
Cl4 0.0275(4) 0.0228(4) 0.0342(4) -0.0009(3) 0.0172(4) -0.0054(3)
P3 0.0196(4) 0.0182(4) 0.0175(4) -0.0012(3) 0.0083(3) 0.0002(3)
P4 0.0198(4) 0.0174(4) 0.0185(4) -0.0007(3) 0.0093(3) 0.0003(3)
Si52 0.0291(5) 0.0221(5) 0.0321(5) 0.0073(4) 0.0174(4) 0.0077(4)
O2 0.0262(12) 0.0174(11) 0.0198(11) 0.0012(9) 0.0130(9) 0.0016(9)
C40 0.0197(15) 0.0188(15) 0.0246(16) -0.0031(13) 0.0120(13) -0.0020(12)
C41 0.0282(18) 0.0274(18) 0.0253(18) -0.0063(14) 0.0116(14) -0.0017(14)
C42 0.037(2) 0.0287(19) 0.034(2) -0.0116(16) 0.0189(17) 0.0014(16)
C43 0.032(2) 0.0220(17) 0.037(2) -0.0035(15) 0.0177(16) 0.0055(14)
C44 0.0225(16) 0.0215(17) 0.0323(18) 0.0002(14) 0.0152(14) 0.0008(13)
C45 0.0253(17) 0.0193(16) 0.0220(16) -0.0010(13) 0.0149(13) -0.0016(13)
C46 0.0281(17) 0.0190(16) 0.0209(16) 0.0005(13) 0.0097(14) -0.0002(13)
C47 0.0237(16) 0.0183(16) 0.0241(16) 0.0036(13) 0.0117(13) 0.0011(13)
C48 0.0277(18) 0.0205(16) 0.0305(18) 0.0061(14) 0.0146(15) 0.0046(13)
C49 0.038(2) 0.0280(19) 0.034(2) 0.0132(15) 0.0202(17) 0.0112(16)
C50 0.051(2) 0.036(2) 0.034(2) 0.0185(17) 0.0282(19) 0.0092(18)
C51 0.0317(19) 0.0287(18) 0.0282(18) 0.0062(15) 0.0172(15) 0.0057(15)
C53 0.032(2) 0.048(2) 0.035(2) 0.0030(18) 0.0144(17) 0.0036(18)
C54 0.051(3) 0.027(2) 0.061(3) 0.0131(19) 0.035(2) 0.0119(18)
C55 0.0232(16) 0.0212(16) 0.0177(15) -0.0001(12) 0.0106(13) -0.0014(13)
C56 0.0264(18) 0.0251(18) 0.0291(18) 0.0038(14) 0.0092(15) -0.0007(14)
C57 0.0273(19) 0.032(2) 0.036(2) 0.0030(16) 0.0101(16) -0.0051(15)
C58 0.035(2) 0.0274(19) 0.0294(19) -0.0022(15) 0.0119(16) -0.0115(15)
C59 0.039(2) 0.0196(17) 0.0294(19) 0.0028(14) 0.0107(16) -0.0019(15)
C60 0.0247(17) 0.0264(18) 0.0253(17) 0.0004(14) 0.0070(14) 0.0016(14)
C61 0.0289(18) 0.0198(16) 0.0183(16) -0.0021(13) 0.0060(13) -0.0020(13)
C62 0.0292(18) 0.0207(17) 0.0236(17) -0.0016(13) 0.0063(14) -0.0035(14)
C63 0.032(2) 0.0281(19) 0.034(2) -0.0002(16) -0.0016(16) -0.0019(16)
C64 0.047(2) 0.034(2) 0.0223(18) 0.0038(16) -0.0017(17) -0.0113(18)
C65 0.051(2) 0.041(2) 0.0195(17) -0.0031(16) 0.0132(17) -0.0132(19)
C66 0.035(2) 0.0260(18) 0.0215(17) -0.0037(14) 0.0101(15) -0.0052(15)
C67 0.0239(16) 0.0210(16) 0.0167(15) -0.0041(12) 0.0105(13) -0.0023(13)
C68 0.0297(19) 0.0246(18) 0.0246(18) -0.0001(14) 0.0057(15) -0.0030(14)
C69 0.044(2) 0.0199(17) 0.0318(19) -0.0013(15) 0.0118(17) -0.0039(16)
C70 0.038(2) 0.0277(19) 0.0298(19) -0.0068(15) 0.0152(16) -0.0133(16)
C71 0.0263(18) 0.0328(19) 0.0300(19) -0.0075(15) 0.0103(15) -0.0035(15)
C72 0.0259(17) 0.0261(18) 0.0249(17) -0.0030(14) 0.0103(14) -0.0002(14)
C73 0.0258(17) 0.0171(15) 0.0228(16) -0.0009(12) 0.0126(14) 0.0005(13)
C74 0.0310(19) 0.0306(19) 0.0250(18) -0.0017(15) 0.0117(15) 0.0010(15)
C75 0.044(2) 0.035(2) 0.0230(18) -0.0046(15) 0.0182(17) -0.0014(17)
C76 0.041(2) 0.030(2) 0.038(2) -0.0050(16) 0.0253(18) 0.0056(17)
C77 0.0286(19) 0.0261(18) 0.040(2) 0.0010(16) 0.0158(16) 0.0055(15)
C78 0.0307(19) 0.0224(17) 0.0279(18) -0.0019(14) 0.0125(15) 0.0016(14)
N81 0.051(3) 0.095(4) 0.048(3) -0.009(2) 0.009(2) 0.013(2)
C82 0.046(3) 0.049(3) 0.030(2) -0.0004(19) 0.0078(19) 0.000(2)
C83 0.042(2) 0.049(3) 0.042(2) 0.000(2) 0.0107(19) -0.008(2)
N84 0.062(3) 0.095(4) 0.065(3) -0.005(3) 0.006(3) -0.025(3)
C85 0.039(3) 0.058(3) 0.052(3) 0.003(2) 0.006(2) -0.018(2)
C86 0.059(3) 0.087(4) 0.073(4) 0.003(3) 0.032(3) 0.003(3)

loop_
_atom_site_label
_atom_site_type_symbol
_atom_site_thermal_displace_type
_atom_site_fract_x
_atom_site_fract_y
_atom_site_fract_z
_atom_site_occupancy
_atom_site_U_iso_or_equiv
_atom_site_calc_flag
_atom_site_refinement_flags
Pt1 Pt Uani -0.06744(1) -0.01882(1) 0.22286(1) 1.000 0.0175(1) . .
Cl1 Cl Uani -0.16981(4) -0.07487(5) 0.24323(4) 1.000 0.0261(2) . .
Cl2 Cl Uani -0.09547(5) -0.08562(5) 0.12785(4) 1.000 0.0335(3) . .
P1 P Uani -0.03615(4) 0.01237(4) 0.32598(4) 1.000 0.0175(2) . .
P2 P Uani 0.03073(5) 0.02271(4) 0.19632(4) 1.000 0.0189(2) . .
Si13 Si Uani 0.16237(5) -0.21098(5) 0.34596(4) 1.000 0.0202(2) . .
O1 O Uani 0.08449(12) -0.06630(12) 0.30906(10) 1.000 0.0191(6) . .
C1 C Uani -0.00549(17) -0.07682(17) 0.36294(14) 1.000 0.0187(9) . .
C2 C Uani -0.03948(18) -0.11621(18) 0.40169(15) 1.000 0.0229(10) . .
C3 C Uani -0.01425(19) -0.18614(19) 0.42374(16) 1.000 0.0258(10) . .
C4 C Uani 0.04484(18) -0.21681(18) 0.40825(15) 1.000 0.0240(10) . .
C5 C Uani 0.08039(17) -0.17944(18) 0.36913(15) 1.000 0.0202(9) . .
C6 C Uani 0.05290(17) -0.11013(17) 0.34690(14) 1.000 0.0186(9) . .
C7 C Uani 0.09121(17) -0.05671(18) 0.20391(15) 1.000 0.0203(9) . .
C8 C Uani 0.10741(17) -0.09791(18) 0.25953(14) 1.000 0.0191(9) . .
C9 C Uani 0.14618(18) -0.16468(18) 0.26741(16) 1.000 0.0226(10) . .
C10 C Uani 0.16936(19) -0.1897(2) 0.21584(17) 1.000 0.0291(11) . .
C11 C Uani 0.1556(2) -0.1499(2) 0.16022(16) 1.000 0.0307(11) . .
C12 C Uani 0.1166(2) -0.0842(2) 0.15386(16) 1.000 0.0278(11) . .
C14 C Uani 0.2414(2) -0.1646(2) 0.39981(18) 1.000 0.0336(12) . .
C15 C Uani 0.1701(2) -0.31342(19) 0.34129(17) 1.000 0.0284(11) . .
C16 C Uani 0.03372(18) 0.07820(18) 0.36702(15) 1.000 0.0224(10) . .
C17 C Uani 0.0921(2) 0.0560(2) 0.41568(16) 1.000 0.0292(11) . .
C18 C Uani 0.1351(2) 0.1082(3) 0.45451(19) 1.000 0.0430(16) . .
C19 C Uani 0.1209(3) 0.1827(3) 0.4445(2) 1.000 0.0495(16) . .
C20 C Uani 0.0640(3) 0.2058(2) 0.3951(2) 1.000 0.0437(15) . .
C21 C Uani 0.0201(2) 0.15374(19) 0.35671(18) 1.000 0.0307(11) . .
C22 C Uani -0.10675(17) 0.04882(17) 0.35886(15) 1.000 0.0194(9) . .
C23 C Uani -0.09421(18) 0.05579(19) 0.42433(15) 1.000 0.0242(10) . .
C24 C Uani -0.1407(2) 0.0968(2) 0.44947(17) 1.000 0.0296(11) . .
C25 C Uani -0.19983(19) 0.1322(2) 0.40951(17) 1.000 0.0285(11) . .
C26 C Uani -0.21277(18) 0.12494(19) 0.34483(17) 1.000 0.0255(10) . .
C27 C Uani -0.16650(18) 0.08282(18) 0.31944(16) 1.000 0.0230(10) . .
C28 C Uani 0.08483(18) 0.09937(18) 0.23803(15) 1.000 0.0218(9) . .
C29 C Uani 0.15260(19) 0.0908(2) 0.27949(16) 1.000 0.0279(11) . .
C30 C Uani 0.1938(2) 0.1525(2) 0.30276(19) 1.000 0.0371(12) . .
C31 C Uani 0.1672(2) 0.2238(2) 0.28537(18) 1.000 0.0369(12) . .
C32 C Uani 0.0991(2) 0.2326(2) 0.24584(17) 1.000 0.0337(11) . .
C33 C Uani 0.0586(2) 0.17136(18) 0.22200(17) 1.000 0.0274(11) . .
C34 C Uani 0.01656(18) 0.05813(18) 0.11599(15) 1.000 0.0221(9) . .
C35 C Uani -0.05229(19) 0.06846(18) 0.07604(16) 1.000 0.0250(10) . .
C36 C Uani -0.0602(2) 0.0994(2) 0.01644(16) 1.000 0.0315(11) . .
C37 C Uani 0.0000(2) 0.1193(2) -0.00331(17) 1.000 0.0351(13) . .
C38 C Uani 0.0681(2) 0.1097(2) 0.03632(18) 1.000 0.0348(12) . .
C39 C Uani 0.0768(2) 0.0804(2) 0.09609(17) 1.000 0.0299(11) . .
Pt2 Pt Uani 0.57814(1) 0.16234(1) 0.25879(1) 1.000 0.0168(1) . .
Cl3 Cl Uani 0.63773(4) 0.23339(4) 0.34643(4) 1.000 0.0247(2) . .
Cl4 Cl Uani 0.64861(4) 0.22335(5) 0.20132(4) 1.000 0.0265(2) . .
P3 P Uani 0.50650(4) 0.12512(4) 0.31872(4) 1.000 0.0178(2) . .
P4 P Uani 0.51787(4) 0.11588(4) 0.16512(4) 1.000 0.0178(2) . .
Si52 Si Uani 0.31578(5) 0.33005(5) 0.17646(5) 1.000 0.0260(3) . .
O2 O Uani 0.41115(12) 0.19353(12) 0.20924(10) 1.000 0.0198(7) . .
C40 C Uani 0.45134(17) 0.20726(17) 0.32001(15) 1.000 0.0199(9) . .
C41 C Uani 0.45443(19) 0.24938(19) 0.37478(16) 1.000 0.0261(10) . .
C42 C Uani 0.4150(2) 0.3146(2) 0.37053(18) 1.000 0.0314(11) . .
C43 C Uani 0.3713(2) 0.33861(19) 0.31332(18) 1.000 0.0287(11) . .
C44 C Uani 0.36719(18) 0.29969(18) 0.25735(16) 1.000 0.0239(10) . .
C45 C Uani 0.40921(17) 0.23558(18) 0.26252(15) 1.000 0.0206(9) . .
C46 C Uani 0.46683(18) 0.19536(18) 0.12550(15) 1.000 0.0221(9) . .
C47 C Uani 0.41841(18) 0.22956(18) 0.15465(15) 1.000 0.0210(9) . .
C48 C Uani 0.37843(18) 0.29280(18) 0.13162(16) 1.000 0.0249(10) . .
C49 C Uani 0.3878(2) 0.3221(2) 0.07567(18) 1.000 0.0313(11) . .
C50 C Uani 0.4349(2) 0.2903(2) 0.04523(18) 1.000 0.0371(12) . .
C51 C Uani 0.47465(19) 0.2276(2) 0.07009(16) 1.000 0.0278(11) . .
C53 C Uani 0.2266(2) 0.2848(2) 0.14874(19) 1.000 0.0373(12) . .
C54 C Uani 0.3089(2) 0.4330(2) 0.1710(2) 1.000 0.0425(16) . .
C55 C Uani 0.44419(17) 0.04646(18) 0.30363(14) 1.000 0.0197(9) . .
C56 C Uani 0.37023(19) 0.0541(2) 0.27902(16) 1.000 0.0265(10) . .
C57 C Uani 0.3254(2) -0.0079(2) 0.27278(18) 1.000 0.0314(11) . .
C58 C Uani 0.3541(2) -0.0771(2) 0.29174(17) 1.000 0.0300(11) . .
C59 C Uani 0.4279(2) -0.08540(19) 0.31698(17) 1.000 0.0290(11) . .
C60 C Uani 0.47265(19) -0.02413(19) 0.32246(16) 1.000 0.0254(10) . .
C61 C Uani 0.55441(18) 0.10137(18) 0.39996(15) 1.000 0.0224(10) . .
C62 C Uani 0.62601(19) 0.07945(18) 0.41472(16) 1.000 0.0246(10) . .
C63 C Uani 0.6600(2) 0.0528(2) 0.47463(18) 1.000 0.0333(11) . .
C64 C Uani 0.6223(2) 0.0498(2) 0.52051(17) 1.000 0.0365(11) . .
C65 C Uani 0.5512(2) 0.0716(2) 0.50650(17) 1.000 0.0364(11) . .
C66 C Uani 0.5162(2) 0.09519(19) 0.44578(16) 1.000 0.0270(11) . .
C67 C Uani 0.45160(17) 0.04195(18) 0.15386(14) 1.000 0.0196(9) . .
C68 C Uani 0.4763(2) -0.02933(19) 0.17280(16) 1.000 0.0266(11) . .
C69 C Uani 0.4283(2) -0.0886(2) 0.16289(17) 1.000 0.0316(11) . .
C70 C Uani 0.3559(2) -0.0769(2) 0.13383(17) 1.000 0.0307(11) . .
C71 C Uani 0.3312(2) -0.0062(2) 0.11420(17) 1.000 0.0292(11) . .
C72 C Uani 0.37896(18) 0.0532(2) 0.12430(16) 1.000 0.0250(10) . .
C73 C Uani 0.57640(18) 0.07940(17) 0.11900(15) 1.000 0.0207(9) . .
C74 C Uani 0.5507(2) 0.0674(2) 0.05427(16) 1.000 0.0281(11) . .
C75 C Uani 0.5956(2) 0.0367(2) 0.02042(17) 1.000 0.0322(11) . .
C76 C Uani 0.6654(2) 0.0157(2) 0.05173(19) 1.000 0.0335(12) . .
C77 C Uani 0.6902(2) 0.02439(19) 0.11622(18) 1.000 0.0303(11) . .
C78 C Uani 0.64627(19) 0.05685(19) 0.14987(17) 1.000 0.0261(10) . .
N81 N Uani 0.2303(2) 0.8203(3) 0.0134(2) 1.000 0.0655(19) . .
C82 C Uani 0.2858(2) 0.8049(3) 0.00821(19) 1.000 0.0421(16) . .
C83 C Uani 0.3565(2) 0.7848(3) 0.0010(2) 1.000 0.0444(14) . .
N84 N Uani 0.2458(3) 0.3492(3) 0.5386(2) 1.000 0.0761(19) . .
C85 C Uani 0.2525(2) 0.3358(3) 0.4911(3) 1.000 0.0508(17) . .
C86 C Uani 0.2593(3) 0.3180(3) 0.4289(3) 1.000 0.070(2) . .
H2 H Uiso -0.07970 -0.09530 0.41290 1.000 0.0280 calc R
H3 H Uiso -0.03770 -0.21320 0.44970 1.000 0.0310 calc R
H4 H Uiso 0.06170 -0.26430 0.42450 1.000 0.0290 calc R
H10 H Uiso 0.19520 -0.23520 0.21920 1.000 0.0350 calc R
H11 H Uiso 0.17280 -0.16760 0.12620 1.000 0.0370 calc R
H12 H Uiso 0.10700 -0.05740 0.11530 1.000 0.0330 calc R
H14A H Uiso 0.23670 -0.11070 0.39430 1.000 0.0500 calc R
H14B H Uiso 0.28560 -0.18140 0.39000 1.000 0.0500 calc R
H14C H Uiso 0.24340 -0.17740 0.44360 1.000 0.0500 calc R
H15A H Uiso 0.17080 -0.33550 0.38220 1.000 0.0430 calc R
H15B H Uiso 0.21490 -0.32610 0.33030 1.000 0.0430 calc R
H15C H Uiso 0.12890 -0.33280 0.30890 1.000 0.0430 calc R
H17 H Uiso 0.10260 0.00470 0.42240 1.000 0.0350 calc R
H18 H Uiso 0.17450 0.09250 0.48810 1.000 0.0520 calc R
H19 H Uiso 0.15000 0.21840 0.47150 1.000 0.0590 calc R
H20 H Uiso 0.05510 0.25730 0.38750 1.000 0.0520 calc R
H21 H Uiso -0.01930 0.16970 0.32330 1.000 0.0370 calc R
H23 H Uiso -0.05360 0.03220 0.45160 1.000 0.0290 calc R
H24 H Uiso -0.13230 0.10080 0.49390 1.000 0.0360 calc R
H25 H Uiso -0.23120 0.16130 0.42670 1.000 0.0340 calc R
H26 H Uiso -0.25330 0.14870 0.31760 1.000 0.0310 calc R
H27 H Uiso -0.17600 0.07740 0.27500 1.000 0.0280 calc R
H29 H Uiso 0.17070 0.04250 0.29190 1.000 0.0330 calc R
H30 H Uiso 0.24050 0.14650 0.33070 1.000 0.0450 calc R
H31 H Uiso 0.19610 0.26610 0.30080 1.000 0.0440 calc R
H32 H Uiso 0.08020 0.28100 0.23510 1.000 0.0410 calc R
H33 H Uiso 0.01200 0.17780 0.19410 1.000 0.0330 calc R
H35 H Uiso -0.09360 0.05450 0.08930 1.000 0.0300 calc R
H36 H Uiso -0.10700 0.10680 -0.01080 1.000 0.0380 calc R
H37 H Uiso -0.00580 0.13950 -0.04430 1.000 0.0420 calc R
H38 H Uiso 0.10920 0.12340 0.02260 1.000 0.0410 calc R
H39 H Uiso 0.12370 0.07530 0.12370 1.000 0.0350 calc R
H41 H Uiso 0.48350 0.23310 0.41450 1.000 0.0310 calc R
H42 H Uiso 0.41810 0.34330 0.40740 1.000 0.0380 calc R
H43 H Uiso 0.34340 0.38240 0.31200 1.000 0.0350 calc R
H49 H Uiso 0.36130 0.36500 0.05800 1.000 0.0380 calc R
H50 H Uiso 0.44010 0.31140 0.00710 1.000 0.0450 calc R
H51 H Uiso 0.50730 0.20660 0.04920 1.000 0.0330 calc R
H53A H Uiso 0.19400 0.30450 0.17240 1.000 0.0560 calc R
H53B H Uiso 0.23200 0.23100 0.15550 1.000 0.0560 calc R
H53C H Uiso 0.20650 0.29480 0.10370 1.000 0.0560 calc R
H54A H Uiso 0.27690 0.45070 0.19580 1.000 0.0630 calc R
H54B H Uiso 0.28940 0.44760 0.12680 1.000 0.0630 calc R
H54C H Uiso 0.35690 0.45490 0.18740 1.000 0.0630 calc R
H56 H Uiso 0.35010 0.10170 0.26640 1.000 0.0320 calc R
H57 H Uiso 0.27490 -0.00260 0.25540 1.000 0.0380 calc R
H58 H Uiso 0.32320 -0.11910 0.28750 1.000 0.0360 calc R
H59 H Uiso 0.44750 -0.13290 0.33040 1.000 0.0350 calc R
H60 H Uiso 0.52320 -0.03000 0.33920 1.000 0.0300 calc R
H62 H Uiso 0.65210 0.08270 0.38370 1.000 0.0300 calc R
H63 H Uiso 0.70880 0.03680 0.48420 1.000 0.0400 calc R
H64 H Uiso 0.64570 0.03260 0.56170 1.000 0.0440 calc R
H65 H Uiso 0.52600 0.07050 0.53830 1.000 0.0430 calc R
H66 H Uiso 0.46640 0.10710 0.43540 1.000 0.0330 calc R
H68 H Uiso 0.52590 -0.03740 0.19250 1.000 0.0320 calc R
H69 H Uiso 0.44520 -0.13710 0.17600 1.000 0.0380 calc R
H70 H Uiso 0.32310 -0.11740 0.12740 1.000 0.0370 calc R
H71 H Uiso 0.28170 0.00160 0.09390 1.000 0.0350 calc R
H72 H Uiso 0.36200 0.10160 0.11100 1.000 0.0300 calc R
H74 H Uiso 0.50250 0.08010 0.03310 1.000 0.0340 calc R
H75 H Uiso 0.57840 0.03010 -0.02390 1.000 0.0390 calc R
H76 H Uiso 0.69620 -0.00470 0.02860 1.000 0.0400 calc R
H77 H Uiso 0.73730 0.00820 0.13770 1.000 0.0360 calc R
H78 H Uiso 0.66390 0.06370 0.19410 1.000 0.0310 calc R
H83A H Uiso 0.36540 0.73200 0.01060 1.000 0.0660 calc R
H83B H Uiso 0.39350 0.81450 0.03000 1.000 0.0660 calc R
H83C H Uiso 0.35800 0.79450 -0.04250 1.000 0.0660 calc R
H86A H Uiso 0.21400 0.29640 0.40370 1.000 0.1050 calc R
H86B H Uiso 0.29850 0.28210 0.43240 1.000 0.1050 calc R
H86C H Uiso 0.27000 0.36330 0.40840 1.000 0.1050 calc R

loop_
_atom_type_symbol
_atom_type_description
_atom_type_scat_dispersion_real
_atom_type_scat_dispersion_imag
_atom_type_scat_source
Si Si 0.0817 0.0704 'International Tables Vol C Tables 4.2.6.8 and 6.1.1.4'
Pt Pt -1.7033 8.3905 'International Tables Vol C Tables 4.2.6.8 and 6.1.1.4'
P P 0.1023 0.0942 'International Tables Vol C Tables 4.2.6.8 and 6.1.1.4'
O O 0.0106 0.0060 'International Tables Vol C Tables 4.2.6.8 and 6.1.1.4'
N N 0.0061 0.0033 'International Tables Vol C Tables 4.2.6.8 and 6.1.1.4'
Cl Cl 0.1484 0.1585 'International Tables Vol C Tables 4.2.6.8 and 6.1.1.4'
H H 0.0000 0.0000 'International Tables Vol C Tables 4.2.6.8 and 6.1.1.4'
C C 0.0033 0.0016 'International Tables Vol C Tables 4.2.6.8 and 6.1.1.4'

loop_
_geom_angle_atom_site_label_1
_geom_angle_atom_site_label_2
_geom_angle_atom_site_label_3
_geom_angle
_geom_angle_site_symmetry_1
_geom_angle_site_symmetry_2
_geom_angle_site_symmetry_3
_geom_angle_publ_flag
Cl1 Pt1 Cl2 86.75(3) . . . yes
Cl1 Pt1 P1 85.96(3) . . . yes
Cl1 Pt1 P2 173.18(3) . . . yes
Cl2 Pt1 P1 163.56(3) . . . yes
Cl2 Pt1 P2 87.13(3) . . . yes
P1 Pt1 P2 99.17(3) . . . yes
Cl4 Pt2 P3 169.55(3) . . . yes
Cl4 Pt2 P4 84.97(3) . . . yes
P3 Pt2 P4 100.32(3) . . . yes
Cl3 Pt2 P3 85.59(3) . . . yes
Cl3 Pt2 P4 168.74(3) . . . yes
Cl3 Pt2 Cl4 87.75(3) . . . yes
C1 P1 C16 103.92(15) . . . yes
C1 P1 C22 109.10(15) . . . yes
Pt1 P1 C1 101.36(10) . . . yes
Pt1 P1 C16 128.22(11) . . . yes
Pt1 P1 C22 117.38(11) . . . yes
C16 P1 C22 95.64(15) . . . yes
C28 P2 C34 98.10(15) . . . yes
Pt1 P2 C7 105.98(11) . . . yes
Pt1 P2 C28 121.89(12) . . . yes
Pt1 P2 C34 116.51(12) . . . yes
C7 P2 C28 106.39(16) . . . yes
C7 P2 C34 106.86(15) . . . yes
Pt2 P3 C40 102.55(11) . . . yes
Pt2 P3 C55 126.83(11) . . . yes
Pt2 P3 C61 114.42(12) . . . yes
C40 P3 C55 105.93(15) . . . yes
C40 P3 C61 108.58(15) . . . yes
C55 P3 C61 97.62(15) . . . yes
Pt2 P4 C46 103.20(11) . . . yes
Pt2 P4 C67 124.97(10) . . . yes
Pt2 P4 C73 113.55(11) . . . yes
C46 P4 C67 103.93(15) . . . yes
C46 P4 C73 110.54(15) . . . yes
C67 P4 C73 100.08(15) . . . yes
C5 Si13 C9 99.81(15) . . . yes
C5 Si13 C14 107.27(16) . . . yes
C5 Si13 C15 113.75(17) . . . yes
C9 Si13 C14 107.22(16) . . . yes
C9 Si13 C15 112.87(16) . . . yes
C14 Si13 C15 114.69(17) . . . yes
C53 Si52 C54 111.93(18) . . . yes
C44 Si52 C54 111.27(17) . . . yes
C44 Si52 C48 98.26(16) . . . yes
C44 Si52 C53 113.23(17) . . . yes
C48 Si52 C53 109.83(17) . . . yes
C48 Si52 C54 111.58(17) . . . yes
C6 O1 C8 120.7(2) . . . yes
C45 O2 C47 119.7(2) . . . yes
P1 C1 C2 124.7(3) . . . yes
P1 C1 C6 116.8(2) . . . yes
C2 C1 C6 118.3(3) . . . no
C1 C2 C3 119.7(3) . . . no
C2 C3 C4 120.6(3) . . . no
C3 C4 C5 121.6(3) . . . no
Si13 C5 C4 127.2(3) . . . yes
Si13 C5 C6 116.5(2) . . . yes
C4 C5 C6 116.3(3) . . . no
O1 C6 C5 122.0(3) . . . yes
O1 C6 C1 114.4(3) . . . yes
C1 C6 C5 123.5(3) . . . no
C8 C7 C12 117.1(3) . . . no
P2 C7 C8 119.1(2) . . . yes
P2 C7 C12 123.4(3) . . . yes
C7 C8 C9 123.6(3) . . . no
O1 C8 C9 121.3(3) . . . yes
O1 C8 C7 115.0(3) . . . yes
Si13 C9 C8 116.7(2) . . . yes
C8 C9 C10 116.7(3) . . . no
Si13 C9 C10 126.5(3) . . . yes
C9 C10 C11 121.6(3) . . . no
C10 C11 C12 120.2(3) . . . no
C7 C12 C11 120.8(3) . . . no
P1 C16 C17 122.0(3) . . . yes
P1 C16 C21 117.9(3) . . . yes
C17 C16 C21 119.0(3) . . . no
C16 C17 C18 120.5(4) . . . no
C17 C18 C19 120.1(4) . . . no
C18 C19 C20 120.0(4) . . . no
C19 C20 C21 120.1(4) . . . no
C16 C21 C20 120.2(4) . . . no
P1 C22 C23 119.8(3) . . . yes
C23 C22 C27 119.4(3) . . . no
P1 C22 C27 119.6(2) . . . yes
C22 C23 C24 120.3(3) . . . no
C23 C24 C25 119.9(3) . . . no
C24 C25 C26 119.9(3) . . . no
C25 C26 C27 120.2(3) . . . no
C22 C27 C26 120.1(3) . . . no
P2 C28 C29 123.9(3) . . . yes
C29 C28 C33 118.8(3) . . . no
P2 C28 C33 117.0(3) . . . yes
C28 C29 C30 120.1(3) . . . no
C29 C30 C31 120.3(4) . . . no
C30 C31 C32 119.8(3) . . . no
C31 C32 C33 119.9(3) . . . no
C28 C33 C32 121.1(3) . . . no
C35 C34 C39 119.4(3) . . . no
P2 C34 C39 118.5(3) . . . yes
P2 C34 C35 121.9(3) . . . yes
C34 C35 C36 119.6(3) . . . no
C35 C36 C37 120.3(3) . . . no
C36 C37 C38 120.2(3) . . . no
C37 C38 C39 120.2(4) . . . no
C34 C39 C38 120.2(3) . . . no
C1 C2 H2 120.00 . . . no
C3 C2 H2 120.00 . . . no
C2 C3 H3 120.00 . . . no
C4 C3 H3 120.00 . . . no
C3 C4 H4 119.00 . . . no
C5 C4 H4 119.00 . . . no
C9 C10 H10 119.00 . . . no
C11 C10 H10 119.00 . . . no
C12 C11 H11 120.00 . . . no
C10 C11 H11 120.00 . . . no
C11 C12 H12 120.00 . . . no
C7 C12 H12 120.00 . . . no
Si13 C14 H14A 109.00 . . . no
Si13 C14 H14C 109.00 . . . no
H14A C14 H14B 110.00 . . . no
Si13 C14 H14B 109.00 . . . no
H14A C14 H14C 109.00 . . . no
H14B C14 H14C 109.00 . . . no
Si13 C15 H15A 110.00 . . . no
Si13 C15 H15B 109.00 . . . no
Si13 C15 H15C 109.00 . . . no
H15A C15 H15B 109.00 . . . no
H15A C15 H15C 110.00 . . . no
H15B C15 H15C 109.00 . . . no
C16 C17 H17 120.00 . . . no
C18 C17 H17 120.00 . . . no
C17 C18 H18 120.00 . . . no
C19 C18 H18 120.00 . . . no
C20 C19 H19 120.00 . . . no
C18 C19 H19 120.00 . . . no
C19 C20 H20 120.00 . . . no
C21 C20 H20 120.00 . . . no
C16 C21 H21 120.00 . . . no
C20 C21 H21 120.00 . . . no
C24 C23 H23 120.00 . . . no
C22 C23 H23 120.00 . . . no
C23 C24 H24 120.00 . . . no
C25 C24 H24 120.00 . . . no
C24 C25 H25 120.00 . . . no
C26 C25 H25 120.00 . . . no
C27 C26 H26 120.00 . . . no
C25 C26 H26 120.00 . . . no
C26 C27 H27 120.00 . . . no
C22 C27 H27 120.00 . . . no
C28 C29 H29 120.00 . . . no
C30 C29 H29 120.00 . . . no
C31 C30 H30 120.00 . . . no
C29 C30 H30 120.00 . . . no
C32 C31 H31 120.00 . . . no
C30 C31 H31 120.00 . . . no
C31 C32 H32 120.00 . . . no
C33 C32 H32 120.00 . . . no
C32 C33 H33 119.00 . . . no
C28 C33 H33 119.00 . . . no
C34 C35 H35 120.00 . . . no
C36 C35 H35 120.00 . . . no
C35 C36 H36 120.00 . . . no
C37 C36 H36 120.00 . . . no
C36 C37 H37 120.00 . . . no
C38 C37 H37 120.00 . . . no
C37 C38 H38 120.00 . . . no
C39 C38 H38 120.00 . . . no
C34 C39 H39 120.00 . . . no
C38 C39 H39 120.00 . . . no
P3 C40 C41 123.8(3) . . . yes
P3 C40 C45 118.7(2) . . . yes
C41 C40 C45 117.2(3) . . . no
C40 C41 C42 119.9(3) . . . no
C41 C42 C43 121.0(3) . . . no
C42 C43 C44 121.4(3) . . . no
Si52 C44 C43 125.5(3) . . . yes
Si52 C44 C45 117.9(2) . . . yes
C43 C44 C45 116.5(3) . . . no
O2 C45 C40 114.8(3) . . . yes
O2 C45 C44 121.4(3) . . . yes
C40 C45 C44 123.9(3) . . . no
P4 C46 C47 117.7(2) . . . yes
P4 C46 C51 125.2(3) . . . yes
C47 C46 C51 117.0(3) . . . no
O2 C47 C46 114.6(3) . . . yes
O2 C47 C48 121.2(3) . . . yes
C46 C47 C48 124.2(3) . . . no
Si52 C48 C47 118.2(3) . . . yes
Si52 C48 C49 125.6(3) . . . yes
C47 C48 C49 116.3(3) . . . no
C48 C49 C50 121.6(3) . . . no
C49 C50 C51 120.5(3) . . . no
C46 C51 C50 120.4(3) . . . no
P3 C55 C56 123.3(3) . . . yes
P3 C55 C60 117.6(3) . . . yes
C56 C55 C60 119.0(3) . . . no
C55 C56 C57 120.1(3) . . . no
C56 C57 C58 120.3(4) . . . no
C57 C58 C59 120.1(3) . . . no
C58 C59 C60 119.7(3) . . . no
C55 C60 C59 120.7(3) . . . no
P3 C61 C62 120.5(3) . . . yes
P3 C61 C66 119.7(3) . . . yes
C62 C61 C66 119.2(3) . . . no
C61 C62 C63 120.6(3) . . . no
C62 C63 C64 119.7(4) . . . no
C63 C64 C65 120.3(3) . . . no
C64 C65 C66 120.0(4) . . . no
C61 C66 C65 120.1(4) . . . no
P4 C67 C68 117.6(3) . . . yes
P4 C67 C72 122.7(3) . . . yes
C68 C67 C72 119.6(3) . . . no
C67 C68 C69 120.0(3) . . . no
C68 C69 C70 120.0(3) . . . no
C69 C70 C71 120.2(3) . . . no
C70 C71 C72 120.0(4) . . . no
C67 C72 C71 120.2(3) . . . no
P4 C73 C74 121.2(3) . . . yes
P4 C73 C78 119.4(3) . . . yes
C74 C73 C78 119.1(3) . . . no
C73 C74 C75 120.2(3) . . . no
C74 C75 C76 119.8(3) . . . no
C75 C76 C77 120.3(4) . . . no
C76 C77 C78 120.1(4) . . . no
C73 C78 C77 120.4(3) . . . no
C40 C41 H41 120.00 . . . no
C42 C41 H41 120.00 . . . no
C41 C42 H42 120.00 . . . no
C43 C42 H42 119.00 . . . no
C42 C43 H43 119.00 . . . no
C44 C43 H43 119.00 . . . no
C48 C49 H49 119.00 . . . no
C50 C49 H49 119.00 . . . no
C49 C50 H50 120.00 . . . no
C51 C50 H50 120.00 . . . no
C46 C51 H51 120.00 . . . no
C50 C51 H51 120.00 . . . no
Si52 C53 H53A 109.00 . . . no
Si52 C53 H53B 109.00 . . . no
Si52 C53 H53C 110.00 . . . no
H53A C53 H53B 109.00 . . . no
H53A C53 H53C 109.00 . . . no
H53B C53 H53C 109.00 . . . no
Si52 C54 H54A 109.00 . . . no
Si52 C54 H54B 109.00 . . . no
Si52 C54 H54C 109.00 . . . no
H54A C54 H54B 109.00 . . . no
H54A C54 H54C 110.00 . . . no
H54B C54 H54C 109.00 . . . no
C55 C56 H56 120.00 . . . no
C57 C56 H56 120.00 . . . no
C56 C57 H57 120.00 . . . no
C58 C57 H57 120.00 . . . no
C57 C58 H58 120.00 . . . no
C59 C58 H58 120.00 . . . no
C58 C59 H59 120.00 . . . no
C60 C59 H59 120.00 . . . no
C55 C60 H60 120.00 . . . no
C59 C60 H60 120.00 . . . no
C61 C62 H62 120.00 . . . no
C63 C62 H62 120.00 . . . no
C62 C63 H63 120.00 . . . no
C64 C63 H63 120.00 . . . no
C63 C64 H64 120.00 . . . no
C65 C64 H64 120.00 . . . no
C64 C65 H65 120.00 . . . no
C66 C65 H65 120.00 . . . no
C61 C66 H66 120.00 . . . no
C65 C66 H66 120.00 . . . no
C67 C68 H68 120.00 . . . no
C69 C68 H68 120.00 . . . no
C68 C69 H69 120.00 . . . no
C70 C69 H69 120.00 . . . no
C69 C70 H70 120.00 . . . no
C71 C70 H70 120.00 . . . no
C70 C71 H71 120.00 . . . no
C72 C71 H71 120.00 . . . no
C67 C72 H72 120.00 . . . no
C71 C72 H72 120.00 . . . no
C73 C74 H74 120.00 . . . no
C75 C74 H74 120.00 . . . no
C74 C75 H75 120.00 . . . no
C76 C75 H75 120.00 . . . no
C75 C76 H76 120.00 . . . no
C77 C76 H76 120.00 . . . no
C76 C77 H77 120.00 . . . no
C78 C77 H77 120.00 . . . no
C73 C78 H78 120.00 . . . no
C77 C78 H78 120.00 . . . no
N81 C82 C83 179.4(5) . . . yes
C82 C83 H83A 109.00 . . . no
C82 C83 H83B 109.00 . . . no
C82 C83 H83C 109.00 . . . no
H83A C83 H83B 110.00 . . . no
H83A C83 H83C 110.00 . . . no
H83B C83 H83C 109.00 . . . no
N84 C85 C86 178.6(6) . . . yes
C85 C86 H86A 109.00 . . . no
C85 C86 H86B 109.00 . . . no
C85 C86 H86C 109.00 . . . no
H86A C86 H86B 109.00 . . . no
H86A C86 H86C 110.00 . . . no
H86B C86 H86C 109.00 . . . no

loop_
_geom_bond_atom_site_label_1
_geom_bond_atom_site_label_2
_geom_bond_distance
_geom_bond_site_symmetry_1
_geom_bond_site_symmetry_2
_geom_bond_publ_flag
Pt1 Cl1 2.3595(8) . . yes
Pt1 Cl2 2.3459(9) . . yes
Pt1 P1 2.2568(9) . . yes
Pt1 P2 2.2476(10) . . yes
Pt2 Cl4 2.3558(9) . . yes
Pt2 P3 2.2469(8) . . yes
Pt2 Cl3 2.3434(8) . . yes
Pt2 P4 2.2403(9) . . yes
P1 C1 1.826(3) . . yes
P1 C16 1.839(3) . . yes
P1 C22 1.822(3) . . yes
P2 C34 1.829(3) . . yes
P2 C7 1.823(3) . . yes
P2 C28 1.823(3) . . yes
P3 C55 1.828(3) . . yes
P3 C61 1.830(3) . . yes
P3 C40 1.825(3) . . yes
P4 C46 1.821(3) . . yes
P4 C67 1.814(3) . . yes
P4 C73 1.826(3) . . yes
Si13 C14 1.859(4) . . yes
Si13 C5 1.870(4) . . yes
Si13 C9 1.868(3) . . yes
Si13 C15 1.855(4) . . yes
Si52 C44 1.873(4) . . yes
Si52 C48 1.872(4) . . yes
Si52 C54 1.860(4) . . yes
Si52 C53 1.851(4) . . yes
O1 C8 1.400(4) . . yes
O1 C6 1.397(4) . . yes
O2 C45 1.404(4) . . yes
O2 C47 1.403(4) . . yes
N81 C82 1.138(6) . . yes
N84 C85 1.112(8) . . yes
C1 C6 1.399(5) . . no
C1 C2 1.397(5) . . no
C2 C3 1.390(5) . . no
C3 C4 1.385(5) . . no
C4 C5 1.404(5) . . no
C5 C6 1.392(4) . . no
C7 C12 1.407(5) . . no
C7 C8 1.393(4) . . no
C8 C9 1.401(5) . . no
C9 C10 1.398(5) . . no
C10 C11 1.381(5) . . no
C11 C12 1.388(5) . . no
C16 C21 1.392(5) . . no
C16 C17 1.389(5) . . no
C17 C18 1.386(6) . . no
C18 C19 1.375(8) . . no
C19 C20 1.386(7) . . no
C20 C21 1.388(6) . . no
C22 C27 1.385(5) . . no
C22 C23 1.401(5) . . no
C23 C24 1.383(5) . . no
C24 C25 1.394(5) . . no
C25 C26 1.383(5) . . no
C26 C27 1.394(5) . . no
C28 C33 1.402(5) . . no
C28 C29 1.387(5) . . no
C29 C30 1.382(5) . . no
C30 C31 1.397(5) . . no
C31 C32 1.376(5) . . no
C32 C33 1.372(5) . . no
C34 C35 1.394(5) . . no
C34 C39 1.402(5) . . no
C35 C36 1.395(5) . . no
C36 C37 1.388(6) . . no
C37 C38 1.379(5) . . no
C38 C39 1.384(5) . . no
C2 H2 0.9500 . . no
C3 H3 0.9500 . . no
C4 H4 0.9500 . . no
C10 H10 0.9500 . . no
C11 H11 0.9500 . . no
C12 H12 0.9500 . . no
C14 H14B 0.9800 . . no
C14 H14C 0.9800 . . no
C14 H14A 0.9800 . . no
C15 H15A 0.9800 . . no
C15 H15B 0.9800 . . no
C15 H15C 0.9800 . . no
C17 H17 0.9500 . . no
C18 H18 0.9500 . . no
C19 H19 0.9500 . . no
C20 H20 0.9500 . . no
C21 H21 0.9500 . . no
C23 H23 0.9500 . . no
C24 H24 0.9500 . . no
C25 H25 0.9500 . . no
C26 H26 0.9500 . . no
C27 H27 0.9500 . . no
C29 H29 0.9500 . . no
C30 H30 0.9500 . . no
C31 H31 0.9500 . . no
C32 H32 0.9500 . . no
C33 H33 0.9500 . . no
C35 H35 0.9500 . . no
C36 H36 0.9500 . . no
C37 H37 0.9500 . . no
C38 H38 0.9500 . . no
C39 H39 0.9500 . . no
C40 C45 1.404(5) . . no
C40 C41 1.411(5) . . no
C41 C42 1.388(5) . . no
C42 C43 1.384(5) . . no
C43 C44 1.400(5) . . no
C44 C45 1.397(5) . . no
C46 C47 1.405(5) . . no
C46 C51 1.393(5) . . no
C47 C48 1.392(5) . . no
C48 C49 1.393(5) . . no
C49 C50 1.385(5) . . no
C50 C51 1.392(5) . . no
C55 C60 1.402(5) . . no
C55 C56 1.389(5) . . no
C56 C57 1.395(5) . . no
C57 C58 1.382(5) . . no
C58 C59 1.389(6) . . no
C59 C60 1.385(5) . . no
C61 C62 1.386(5) . . no
C61 C66 1.400(5) . . no
C62 C63 1.391(5) . . no
C63 C64 1.391(5) . . no
C64 C65 1.377(6) . . no
C65 C66 1.393(5) . . no
C67 C72 1.391(5) . . no
C67 C68 1.393(5) . . no
C68 C69 1.390(5) . . no
C69 C70 1.386(6) . . no
C70 C71 1.387(5) . . no
C71 C72 1.389(5) . . no
C73 C78 1.396(5) . . no
C73 C74 1.394(5) . . no
C74 C75 1.395(5) . . no
C75 C76 1.389(6) . . no
C76 C77 1.380(6) . . no
C77 C78 1.391(5) . . no
C41 H41 0.9500 . . no
C42 H42 0.9500 . . no
C43 H43 0.9500 . . no
C49 H49 0.9500 . . no
C50 H50 0.9500 . . no
C51 H51 0.9500 . . no
C53 H53C 0.9800 . . no
C53 H53A 0.9800 . . no
C53 H53B 0.9800 . . no
C54 H54C 0.9800 . . no
C54 H54A 0.9800 . . no
C54 H54B 0.9800 . . no
C56 H56 0.9500 . . no
C57 H57 0.9500 . . no
C58 H58 0.9500 . . no
C59 H59 0.9500 . . no
C60 H60 0.9500 . . no
C62 H62 0.9500 . . no
C63 H63 0.9500 . . no
C64 H64 0.9500 . . no
C65 H65 0.9500 . . no
C66 H66 0.9500 . . no
C68 H68 0.9500 . . no
C69 H69 0.9500 . . no
C70 H70 0.9500 . . no
C71 H71 0.9500 . . no
C72 H72 0.9500 . . no
C74 H74 0.9500 . . no
C75 H75 0.9500 . . no
C76 H76 0.9500 . . no
C77 H77 0.9500 . . no
C78 H78 0.9500 . . no
C82 C83 1.456(6) . . no
C83 H83B 0.9800 . . no
C83 H83C 0.9800 . . no
C83 H83A 0.9800 . . no
C85 C86 1.444(9) . . no
C86 H86A 0.9800 . . no
C86 H86B 0.9800 . . no
C86 H86C 0.9800 . . no

loop_
_geom_contact_atom_site_label_1
_geom_contact_atom_site_label_2
_geom_contact_distance
_geom_contact_site_symmetry_1
_geom_contact_site_symmetry_2
_geom_contact_publ_flag
Pt1 O1 3.151(2) . . no
Pt2 C26 4.023(4) . 1_655 no
Pt2 O2 3.158(2) . . no
Pt1 H35 3.1400 . . no
Pt1 H27 3.1500 . . no
Pt1 H15C 3.5600 . 2_555 no
Pt2 H26 3.1700 . 1_655 no
Pt2 H78 3.0200 . . no
Pt2 H62 3.0900 . . no
Cl1 P1 3.1480(12) . . no
Cl1 Cl2 3.2314(13) . . no
Cl1 C22 3.355(3) . . no
Cl1 C27 3.289(3) . . no
Cl1 C1 3.537(3) . . no
Cl2 C34 3.422(4) . . no
Cl2 C35 3.191(3) . . no
Cl2 C7 3.576(3) . . no
Cl2 Cl1 3.2314(13) . . no
Cl2 P2 3.1667(13) . . no
Cl2 C86 3.524(6) . 2_545 no
Cl3 C62 3.188(3) . . no
Cl3 C25 3.566(4) . 1_655 no
Cl3 C40 3.510(3) . . no
Cl3 C61 3.257(3) . . no
Cl3 Cl4 3.2570(12) . . no
Cl3 C83 3.453(4) . 2_645 no
Cl3 C70 3.441(4) . 2_655 no
Cl3 C82 3.397(4) . 2_645 no
Cl3 C69 3.434(4) . 2_655 no
Cl3 P3 3.1194(11) . . no
Cl3 C26 3.485(4) . 1_655 no
Cl4 C58 3.597(4) . 2_655 no
Cl4 C73 3.254(3) . . no
Cl4 C46 3.489(4) . . no
Cl4 C78 3.200(4) . . no
Cl4 Cl3 3.2570(12) . . no
Cl4 P4 3.1054(12) . . no
Cl1 H32 3.0800 . 2_545 no
Cl1 H31 3.0200 . 2_545 no
Cl1 H27 2.8400 . . no
Cl1 H54A 2.7800 . 2_545 no
Cl1 H53A 2.9700 . 2_545 no
Cl1 H77 2.9400 . 1_455 no
Cl2 H20 2.9800 . 2_545 no
Cl2 H86A 3.0600 . 2_545 no
Cl2 H35 2.6600 . . no
Cl3 H26 2.8000 . 1_655 no
Cl3 H62 2.8300 . . no
Cl3 H25 2.9700 . 1_655 no
Cl3 H69 2.7900 . 2_655 no
Cl3 H70 2.8100 . 2_655 no
Cl4 H78 2.9000 . . no
Cl4 H10 3.1400 . 2_655 no
Cl4 H14B 3.1500 . 2_655 no
Cl4 H26 3.0600 . 1_655 no
Cl4 H59 3.1500 . 2_655 no
Cl4 H15B 3.0200 . 2_655 no
Cl4 H58 2.8900 . 2_655 no
P1 P2 3.4295(12) . . no
P1 Cl1 3.1480(12) . . no
P2 Cl2 3.1667(13) . . no
P2 P1 3.4295(12) . . no
P3 Cl3 3.1194(11) . . no
P3 P4 3.4454(12) . . no
P4 P3 3.4454(12) . . no
P4 Cl4 3.1054(12) . . no
O1 Pt1 3.151(2) . . no
O1 C28 3.368(4) . . no
O1 C16 3.163(4) . . no
O1 C17 3.191(4) . . no
O1 C29 3.254(4) . . no
O2 Pt2 3.158(2) . . no
O2 C55 3.320(4) . . no
O2 C56 3.149(4) . . no
O2 C67 3.168(4) . . no
O2 C72 3.105(4) . . no
O1 H29 2.6600 . . no
O1 H17 2.7400 . . no
O2 H72 2.6900 . . no
O2 H56 2.5400 . . no
N84 C72 3.262(6) . 4_555 no
N81 H70 2.8900 . 1_565 no
N81 H36 2.7000 . 3_565 no
N81 H15A 2.8200 . 4_554 no
N84 H72 2.5400 . 4_555 no
C2 C23 3.350(5) . . no
C6 C17 3.346(5) . . no
C8 C29 3.506(5) . . no
C12 C37 3.528(5) . 3_555 no
C12 C39 3.235(5) . . no
C14 C63 3.535(5) . 3_656 no
C14 C64 3.433(5) . 3_656 no
C14 C83 3.453(6) . 4_555 no
C14 C82 3.422(6) . 4_555 no
C16 O1 3.163(4) . . no
C16 C29 3.365(5) . . no
C16 C28 3.261(5) . . no
C17 O1 3.191(4) . . no
C17 C29 3.544(5) . . no
C17 C6 3.346(5) . . no
C20 C32 3.554(6) . . no
C20 C31 3.523(7) . . no
C21 C23 3.448(5) . . no
C21 C28 3.323(5) . . no
C21 C33 3.253(5) . . no
C21 C32 3.498(5) . . no
C23 C21 3.448(5) . . no
C23 C2 3.350(5) . . no
C25 Cl3 3.566(4) . 1_455 no
C25 C62 3.514(5) . 1_455 no
C26 Pt2 4.023(4) . 1_455 no
C26 Cl3 3.485(4) . 1_455 no
C27 Cl1 3.289(3) . . no
C28 C21 3.323(5) . . no
C28 C16 3.261(5) . . no
C28 O1 3.368(4) . . no
C29 C16 3.365(5) . . no
C29 C17 3.544(5) . . no
C29 C8 3.506(5) . . no
C29 O1 3.254(4) . . no
C31 C20 3.523(7) . . no
C32 C20 3.554(6) . . no
C32 C21 3.498(5) . . no
C33 C39 3.314(5) . . no
C33 C21 3.253(5) . . no
C35 Cl2 3.191(3) . . no
C37 C12 3.528(5) . 3_555 no
C39 C12 3.235(5) . . no
C39 C33 3.314(5) . . no
C41 C66 3.251(5) . . no
C42 C86 3.559(7) . . no
C45 C56 3.393(5) . . no
C47 C72 3.292(5) . . no
C50 C65 3.595(5) . 4_554 no
C51 C74 3.294(5) . . no
C55 C68 3.385(5) . . no
C55 C67 3.334(4) . . no
C55 O2 3.320(4) . . no
C56 O2 3.149(4) . . no
C56 C45 3.393(5) . . no
C56 C72 3.450(5) . . no
C56 C67 3.515(5) . . no
C57 C70 3.489(5) . . no
C57 C71 3.518(5) . . no
C58 Cl4 3.597(4) . 2_645 no
C58 C69 3.500(5) . . no
C58 C70 3.481(5) . . no
C59 C69 3.390(5) . . no
C60 C68 3.311(5) . . no
C60 C69 3.577(5) . . no
C60 C66 3.386(5) . . no
C62 C25 3.514(5) . 1_655 no
C62 Cl3 3.188(3) . . no
C63 C14 3.535(5) . 3_656 no
C64 C14 3.433(5) . 3_656 no
C65 C65 3.211(5) . 3_656 no
C65 C50 3.595(5) . 4_555 no
C65 C66 3.539(5) . 3_656 no
C66 C60 3.386(5) . . no
C66 C41 3.251(5) . . no
C66 C65 3.539(5) . 3_656 no
C67 C56 3.515(5) . . no
C67 C55 3.334(4) . . no
C67 O2 3.168(4) . . no
C68 C60 3.311(5) . . no
C68 C55 3.385(5) . . no
C69 C60 3.577(5) . . no
C69 Cl3 3.434(4) . 2_645 no
C69 C58 3.500(5) . . no
C69 C59 3.390(5) . . no
C70 C82 3.464(6) . 1_545 no
C70 C58 3.481(5) . . no
C70 Cl3 3.441(4) . 2_645 no
C70 C57 3.489(5) . . no
C71 C57 3.518(5) . . no
C72 C56 3.450(5) . . no
C72 O2 3.105(4) . . no
C72 N84 3.262(6) . 4_554 no
C72 C47 3.292(5) . . no
C74 C51 3.294(5) . . no
C74 C74 3.595(5) . 3_655 no
C74 C75 3.418(5) . 3_655 no
C74 C83 3.591(6) . 3_665 no
C75 C74 3.418(5) . 3_655 no
C75 C83 3.410(6) . 3_665 no
C78 Cl4 3.200(4) . . no
C82 C70 3.464(6) . 1_565 no
C82 Cl3 3.397(4) . 2_655 no
C82 C14 3.422(6) . 4_554 no
C83 C75 3.410(6) . 3_665 no
C83 C74 3.591(6) . 3_665 no
C83 Cl3 3.453(4) . 2_655 no
C83 C14 3.453(6) . 4_554 no
C86 Cl2 3.524(6) . 2_555 no
C86 C42 3.559(7) . . no
C1 H17 2.6000 . . no
C1 H23 3.0800 . . no
C2 H23 2.9300 . . no
C4 H33 2.9200 . 2_545 no
C6 H17 2.6600 . . no
C7 H29 2.7800 . . no
C8 H29 2.8100 . . no
C12 H37 2.9400 . 3_555 no
C12 H39 2.9600 . . no
C16 H23 2.9400 . . no
C19 H86A 3.0100 . . no
C22 H2 2.8400 . . no
C22 H21 2.9800 . . no
C23 H2 2.7500 . . no
C25 H62 2.8900 . 1_455 no
C26 H10 2.9500 . 2_555 no
C26 H62 3.0400 . 1_455 no
C28 H39 2.8400 . . no
C29 H57 3.0500 . . no
C31 H53A 3.0400 . . no
C31 H86A 2.8400 . . no
C32 H53A 3.0300 . . no
C33 H21 3.0000 . . no
C34 H33 2.7700 . . no
C34 H12 2.7100 . . no
C35 H4 3.0200 . 2_555 no
C36 H12 2.9000 . 3_555 no
C36 H4 2.7800 . 2_555 no
C37 H12 2.9800 . 3_555 no
C39 H12 2.5600 . . no
C40 H56 2.7500 . . no
C40 H66 3.0600 . . no
C41 H66 2.8700 . . no
C42 H86B 2.9700 . . no
C43 H68 3.0100 . 2_655 no
C45 H56 2.6800 . . no
C46 H72 2.5800 . . no
C47 H72 2.6200 . . no
C50 H65 3.0900 . 4_554 no
C51 H74 2.8700 . . no
C55 H66 3.0200 . . no
C59 H65 3.0800 . 3_656 no
C61 H41 2.8000 . . no
C61 H60 2.7000 . . no
C62 H25 3.0700 . 1_655 no
C62 H60 2.9700 . . no
C64 H14A 3.0600 . 3_656 no
C65 H65 2.9900 . 3_656 no
C65 H50 3.0000 . 4_555 no
C66 H50 2.8000 . 4_555 no
C66 H41 2.6100 . . no
C67 H75 3.0500 . 3_655 no
C71 H76 3.0500 . 3_655 no
C71 H75 3.0000 . 3_655 no
C72 H75 2.9600 . 3_655 no
C73 H68 2.9700 . . no
C73 H51 2.8800 . . no
C74 H51 2.6300 . . no
C74 H83C 3.0900 . 3_665 no
C74 H75 2.9700 . 3_655 no
C75 H74 2.8600 . 3_655 no
C75 H83B 2.9300 . 3_665 no
C76 H86C 3.0400 . 2_645 no
C77 H86C 3.0800 . 2_645 no
C82 H70 2.8900 . 1_565 no
C82 H14C 2.7100 . 4_554 no
C83 H14C 2.9300 . 4_554 no
C83 H14B 3.0800 . 4_554 no
C85 H19 2.8400 . . no
C86 H31 2.9100 . . no
C86 H19 3.0900 . . no
H2 C22 2.8400 . . no
H2 H23 2.4500 . . no
H2 C23 2.7500 . . no
H4 C35 3.0200 . 2_545 no
H4 C36 2.7800 . 2_545 no
H10 C26 2.9500 . 2_545 no
H10 H26 2.6000 . 2_545 no
H10 Cl4 3.1400 . 2_645 no
H12 C36 2.9000 . 3_555 no
H12 H39 2.4100 . . no
H12 H36 2.4600 . 3_555 no
H12 C34 2.7100 . . no
H12 C39 2.5600 . . no
H12 C37 2.9800 . 3_555 no
H14A C64 3.0600 . 3_656 no
H14B Cl4 3.1500 . 2_645 no
H14B C83 3.0800 . 4_555 no
H14C C83 2.9300 . 4_555 no
H14C C82 2.7100 . 4_555 no
H15A N81 2.8200 . 4_555 no
H15B Cl4 3.0200 . 2_645 no
H15C Pt1 3.5600 . 2_545 no
H17 O1 2.7400 . . no
H17 C1 2.6000 . . no
H17 C6 2.6600 . . no
H19 H86A 2.5900 . . no
H19 C85 2.8400 . . no
H19 C86 3.0900 . . no
H20 Cl2 2.9800 . 2_555 no
H21 C22 2.9800 . . no
H21 C33 3.0000 . . no
H23 C1 3.0800 . . no
H23 H2 2.4500 . . no
H23 C2 2.9300 . . no
H23 C16 2.9400 . . no
H25 Cl3 2.9700 . 1_455 no
H25 C62 3.0700 . 1_455 no
H26 Pt2 3.1700 . 1_455 no
H26 Cl4 3.0600 . 1_455 no
H26 Cl3 2.8000 . 1_455 no
H26 H10 2.6000 . 2_555 no
H27 Cl1 2.8400 . . no
H27 Pt1 3.1500 . . no
H29 C8 2.8100 . . no
H29 C7 2.7800 . . no
H29 O1 2.6600 . . no
H29 H57 2.4900 . . no
H31 C86 2.9100 . . no
H31 Cl1 3.0200 . 2_555 no
H31 H86A 2.2600 . . no
H32 Cl1 3.0800 . 2_555 no
H33 C34 2.7700 . . no
H33 C4 2.9200 . 2_555 no
H35 Pt1 3.1400 . . no
H35 Cl2 2.6600 . . no
H36 H12 2.4600 . 3_555 no
H36 N81 2.7000 . 3_565 no
H37 C12 2.9400 . 3_555 no
H38 N84 2.6000 . 4_554 no
H39 C28 2.8400 . . no
H39 H12 2.4100 . . no
H39 C12 2.9600 . . no
H41 C66 2.6100 . . no
H41 C61 2.8000 . . no
H41 H66 2.3500 . . no
H41 H50 2.5300 . 4_555 no
H50 C66 2.8000 . 4_554 no
H50 H41 2.5300 . 4_554 no
H50 C65 3.0000 . 4_554 no
H50 H66 2.3100 . 4_554 no
H51 H74 2.3000 . . no
H51 C73 2.8800 . . no
H51 C74 2.6300 . . no
H53A C31 3.0400 . . no
H53A Cl1 2.9700 . 2_555 no
H53A C32 3.0300 . . no
H54A Cl1 2.7800 . 2_555 no
H54C H60 2.5400 . 2_655 no
H56 C45 2.6800 . . no
H56 O2 2.5400 . . no
H56 C40 2.7500 . . no
H57 C29 3.0500 . . no
H57 H29 2.4900 . . no
H58 Cl4 2.8900 . 2_645 no
H59 Cl4 3.1500 . 2_645 no
H60 C62 2.9700 . . no
H60 C61 2.7000 . . no
H60 H54C 2.5400 . 2_645 no
H62 C26 3.0400 . 1_655 no
H62 Pt2 3.0900 . . no
H62 Cl3 2.8300 . . no
H62 C25 2.8900 . 1_655 no
H65 C59 3.0800 . 3_656 no
H65 C65 2.9900 . 3_656 no
H65 C50 3.0900 . 4_555 no
H66 C41 2.8700 . . no
H66 C55 3.0200 . . no
H66 H50 2.3100 . 4_555 no
H66 C40 3.0600 . . no
H66 H41 2.3500 . . no
H68 C73 2.9700 . . no
H68 C43 3.0100 . 2_645 no
H69 Cl3 2.7900 . 2_645 no
H70 Cl3 2.8100 . 2_645 no
H70 C82 2.8900 . 1_545 no
H70 N81 2.8900 . 1_545 no
H72 C46 2.5800 . . no
H72 O2 2.6900 . . no
H72 C47 2.6200 . . no
H72 N84 2.5400 . 4_554 no
H74 C51 2.8700 . . no
H74 C75 2.8600 . 3_655 no
H74 H75 2.5000 . 3_655 no
H74 H51 2.3000 . . no
H75 C72 2.9600 . 3_655 no
H75 C74 2.9700 . 3_655 no
H75 C71 3.0000 . 3_655 no
H75 C67 3.0500 . 3_655 no
H75 H74 2.5000 . 3_655 no
H76 C71 3.0500 . 3_655 no
H77 Cl1 2.9400 . 1_655 no
H78 Cl4 2.9000 . . no
H78 Pt2 3.0200 . . no
H83B C75 2.9300 . 3_665 no
H83C C74 3.0900 . 3_665 no
H86A C19 3.0100 . . no
H86A C31 2.8400 . . no
H86A H19 2.5900 . . no
H86A H31 2.2600 . . no
H86A Cl2 3.0600 . 2_555 no
H86B C42 2.9700 . . no
H86C C76 3.0400 . 2_655 no
H86C C77 3.0800 . 2_655 no

loop_
_geom_hbond_atom_site_label_D
_geom_hbond_atom_site_label_H
_geom_hbond_atom_site_label_A
_geom_hbond_distance_DH
_geom_hbond_distance_HA
_geom_hbond_distance_DA
_geom_hbond_angle_DHA
_geom_hbond_site_symmetry_A
_geom_hbond_publ_flag
C26 H26 Cl3 0.9500 2.8000 3.485(4) 130.00 1_455 yes
C35 H35 Cl2 0.9500 2.6600 3.191(3) 116.00 . yes
C38 H38 N84 0.9500 2.6000 3.486(7) 154.00 4_554 yes
C54 H54A Cl1 0.9800 2.7800 3.663(4) 151.00 2_555 yes
C56 H56 O2 0.9500 2.5400 3.149(4) 122.00 . yes
C62 H62 Cl3 0.9500 2.8300 3.188(3) 104.00 . yes
C69 H69 Cl3 0.9500 2.7900 3.434(4) 125.00 2_645 yes
C70 H70 Cl3 0.9500 2.8100 3.441(4) 125.00 2_645 yes
C72 H72 N84 0.9500 2.5400 3.262(6) 133.00 4_554 yes

loop_
_geom_torsion_atom_site_label_1
_geom_torsion_atom_site_label_2
_geom_torsion_atom_site_label_3
_geom_torsion_atom_site_label_4
_geom_torsion
_geom_torsion_site_symmetry_1
_geom_torsion_site_symmetry_2
_geom_torsion_site_symmetry_3
_geom_torsion_site_symmetry_4
_geom_torsion_publ_flag
Cl1 Pt1 P1 C1 74.63(11) . . . . no
Cl1 Pt1 P1 C16 -167.31(14) . . . . no
Cl1 Pt1 P1 C22 -44.05(12) . . . . no
P2 Pt1 P1 C1 -100.84(11) . . . . no
P2 Pt1 P1 C16 17.22(14) . . . . no
P2 Pt1 P1 C22 140.48(12) . . . . no
Cl2 Pt1 P2 C7 -70.76(11) . . . . no
Cl2 Pt1 P2 C28 167.63(13) . . . . no
Cl2 Pt1 P2 C34 47.92(12) . . . . no
P1 Pt1 P2 C7 93.96(11) . . . . no
P1 Pt1 P2 C28 -27.65(13) . . . . no
P1 Pt1 P2 C34 -147.36(12) . . . . no
P4 Pt2 P3 C55 24.22(14) . . . . no
P4 Pt2 P3 C61 145.67(12) . . . . no
Cl4 Pt2 P4 C46 -72.68(12) . . . . no
Cl3 Pt2 P3 C40 73.37(11) . . . . no
Cl3 Pt2 P3 C55 -165.45(14) . . . . no
Cl3 Pt2 P3 C61 -44.00(12) . . . . no
P4 Pt2 P3 C40 -96.97(11) . . . . no
P3 Pt2 P4 C73 -142.09(11) . . . . no
Cl4 Pt2 P4 C73 47.01(11) . . . . no
P3 Pt2 P4 C46 98.22(12) . . . . no
Cl4 Pt2 P4 C67 169.56(14) . . . . no
P3 Pt2 P4 C67 -19.54(14) . . . . no
Pt1 P1 C1 C6 60.5(2) . . . . no
C16 P1 C1 C2 111.4(3) . . . . no
Pt1 P1 C1 C2 -114.2(3) . . . . no
C1 P1 C22 C27 -139.2(3) . . . . no
C16 P1 C22 C23 -53.4(3) . . . . no
C16 P1 C22 C27 113.9(3) . . . . no
C16 P1 C1 C6 -73.9(3) . . . . no
C22 P1 C1 C2 10.2(3) . . . . no
C22 P1 C1 C6 -175.0(2) . . . . no
Pt1 P1 C16 C17 -118.8(3) . . . . no
Pt1 P1 C16 C21 73.4(3) . . . . no
C1 P1 C16 C17 -1.8(3) . . . . no
C1 P1 C16 C21 -169.7(3) . . . . no
C22 P1 C16 C17 109.5(3) . . . . no
C22 P1 C16 C21 -58.4(3) . . . . no
Pt1 P1 C22 C23 167.9(2) . . . . no
Pt1 P1 C22 C27 -24.8(3) . . . . no
C1 P1 C22 C23 53.5(3) . . . . no
Pt1 P2 C34 C35 8.5(3) . . . . no
Pt1 P2 C34 C39 -176.2(2) . . . . no
C7 P2 C34 C35 126.7(3) . . . . no
C7 P2 C34 C39 -58.0(3) . . . . no
C28 P2 C34 C35 -123.3(3) . . . . no
C28 P2 C34 C39 52.0(3) . . . . no
C28 P2 C7 C8 80.3(3) . . . . no
C28 P2 C7 C12 -107.0(3) . . . . no
C34 P2 C7 C8 -175.6(3) . . . . no
C34 P2 C7 C12 -3.0(3) . . . . no
Pt1 P2 C28 C29 107.0(3) . . . . no
Pt1 P2 C28 C33 -79.5(3) . . . . no
C7 P2 C28 C29 -14.4(3) . . . . no
C7 P2 C28 C33 159.1(3) . . . . no
C34 P2 C28 C29 -124.7(3) . . . . no
C34 P2 C28 C33 48.8(3) . . . . no
Pt1 P2 C7 C8 -50.8(3) . . . . no
Pt1 P2 C7 C12 121.9(3) . . . . no
C55 P3 C40 C41 111.7(3) . . . . no
C55 P3 C61 C62 111.9(3) . . . . no
C55 P3 C61 C66 -59.2(3) . . . . no
Pt2 P3 C55 C56 -101.9(3) . . . . no
Pt2 P3 C55 C60 83.0(3) . . . . no
C40 P3 C55 C56 17.9(3) . . . . no
C40 P3 C55 C60 -157.2(3) . . . . no
C61 P3 C55 C56 129.7(3) . . . . no
C61 P3 C55 C60 -45.4(3) . . . . no
Pt2 P3 C61 C62 -24.6(3) . . . . no
Pt2 P3 C61 C66 164.4(2) . . . . no
C40 P3 C61 C62 -138.5(3) . . . . no
C40 P3 C61 C66 50.5(3) . . . . no
Pt2 P3 C40 C41 -113.7(3) . . . . no
Pt2 P3 C40 C45 58.9(3) . . . . no
C61 P3 C40 C45 -179.7(3) . . . . no
C55 P3 C40 C45 -75.7(3) . . . . no
C61 P3 C40 C41 7.8(3) . . . . no
Pt2 P4 C46 C47 -58.9(3) . . . . no
C67 P4 C46 C51 -110.9(3) . . . . no
C73 P4 C46 C47 179.3(3) . . . . no
C73 P4 C46 C51 -4.3(4) . . . . no
Pt2 P4 C67 C68 -70.0(3) . . . . no
Pt2 P4 C67 C72 113.7(3) . . . . no
C46 P4 C67 C68 172.6(3) . . . . no
C46 P4 C67 C72 -3.8(3) . . . . no
C73 P4 C67 C68 58.3(3) . . . . no
C73 P4 C67 C72 -118.1(3) . . . . no
Pt2 P4 C73 C74 -162.2(2) . . . . no
Pt2 P4 C73 C78 23.7(3) . . . . no
C46 P4 C73 C74 -46.7(3) . . . . no
C46 P4 C73 C78 139.1(3) . . . . no
Pt2 P4 C46 C51 117.5(3) . . . . no
C67 P4 C46 C47 72.7(3) . . . . no
C67 P4 C73 C78 -111.8(3) . . . . no
C67 P4 C73 C74 62.4(3) . . . . no
C9 Si13 C5 C6 -31.1(3) . . . . no
C14 Si13 C5 C4 -97.2(3) . . . . no
C15 Si13 C5 C4 30.8(4) . . . . no
C15 Si13 C5 C6 -151.6(2) . . . . no
C14 Si13 C5 C6 80.5(3) . . . . no
C9 Si13 C5 C4 151.2(3) . . . . no
C14 Si13 C9 C8 -81.8(3) . . . . no
C14 Si13 C9 C10 97.6(3) . . . . no
C15 Si13 C9 C8 150.9(3) . . . . no
C15 Si13 C9 C10 -29.6(4) . . . . no
C5 Si13 C9 C8 29.8(3) . . . . no
C5 Si13 C9 C10 -150.7(3) . . . . no
C54 Si52 C44 C43 28.5(4) . . . . no
C48 Si52 C44 C43 145.6(3) . . . . no
C48 Si52 C44 C45 -29.7(3) . . . . no
C53 Si52 C44 C43 -98.6(3) . . . . no
C53 Si52 C44 C45 86.1(3) . . . . no
C54 Si52 C48 C49 -34.4(4) . . . . no
C54 Si52 C44 C45 -146.8(3) . . . . no
C44 Si52 C48 C47 30.2(3) . . . . no
C44 Si52 C48 C49 -151.2(3) . . . . no
C53 Si52 C48 C47 -88.2(3) . . . . no
C53 Si52 C48 C49 90.3(3) . . . . no
C54 Si52 C48 C47 147.1(3) . . . . no
C8 O1 C6 C1 -140.0(3) . . . . no
C8 O1 C6 C5 43.3(4) . . . . no
C6 O1 C8 C7 137.7(3) . . . . no
C6 O1 C8 C9 -44.7(4) . . . . no
C47 O2 C45 C40 -135.8(3) . . . . no
C47 O2 C45 C44 45.2(4) . . . . no
C45 O2 C47 C46 137.1(3) . . . . no
C45 O2 C47 C48 -44.6(4) . . . . no
C6 C1 C2 C3 0.8(5) . . . . no
P1 C1 C6 O1 6.1(4) . . . . no
P1 C1 C6 C5 -177.2(3) . . . . no
C2 C1 C6 O1 -178.8(3) . . . . no
C2 C1 C6 C5 -2.1(5) . . . . no
P1 C1 C2 C3 175.5(3) . . . . no
C1 C2 C3 C4 0.8(5) . . . . no
C2 C3 C4 C5 -1.2(5) . . . . no
C3 C4 C5 C6 0.0(5) . . . . no
C3 C4 C5 Si13 177.6(3) . . . . no
Si13 C5 C6 O1 0.2(4) . . . . no
C4 C5 C6 O1 178.2(3) . . . . no
C4 C5 C6 C1 1.7(5) . . . . no
Si13 C5 C6 C1 -176.2(2) . . . . no
P2 C7 C8 C9 172.2(3) . . . . no
C12 C7 C8 O1 176.6(3) . . . . no
C12 C7 C8 C9 -0.9(5) . . . . no
P2 C7 C12 C11 -172.4(3) . . . . no
C8 C7 C12 C11 0.4(5) . . . . no
P2 C7 C8 O1 -10.2(4) . . . . no
O1 C8 C9 Si13 2.4(4) . . . . no
O1 C8 C9 C10 -177.2(3) . . . . no
C7 C8 C9 C10 0.3(5) . . . . no
C7 C8 C9 Si13 179.8(3) . . . . no
Si13 C9 C10 C11 -178.5(3) . . . . no
C8 C9 C10 C11 0.9(5) . . . . no
C9 C10 C11 C12 -1.4(6) . . . . no
C10 C11 C12 C7 0.7(6) . . . . no
P1 C16 C17 C18 -166.1(3) . . . . no
P1 C16 C21 C20 167.6(3) . . . . no
C17 C16 C21 C20 -0.7(6) . . . . no
C21 C16 C17 C18 1.7(6) . . . . no
C16 C17 C18 C19 -1.0(6) . . . . no
C17 C18 C19 C20 -0.7(7) . . . . no
C18 C19 C20 C21 1.7(8) . . . . no
C19 C20 C21 C16 -1.0(7) . . . . no
P1 C22 C23 C24 166.8(3) . . . . no
C27 C22 C23 C24 -0.6(5) . . . . no
C23 C22 C27 C26 1.4(5) . . . . no
P1 C22 C27 C26 -166.0(3) . . . . no
C22 C23 C24 C25 -0.8(5) . . . . no
C23 C24 C25 C26 1.4(6) . . . . no
C24 C25 C26 C27 -0.5(5) . . . . no
C25 C26 C27 C22 -0.9(5) . . . . no
P2 C28 C29 C30 171.6(3) . . . . no
P2 C28 C33 C32 -173.0(3) . . . . no
C29 C28 C33 C32 0.9(5) . . . . no
C33 C28 C29 C30 -1.9(5) . . . . no
C28 C29 C30 C31 0.8(6) . . . . no
C29 C30 C31 C32 1.3(6) . . . . no
C30 C31 C32 C33 -2.2(6) . . . . no
C31 C32 C33 C28 1.1(6) . . . . no
P2 C34 C35 C36 176.5(3) . . . . no
P2 C34 C39 C38 -178.0(3) . . . . no
C35 C34 C39 C38 -2.5(5) . . . . no
C39 C34 C35 C36 1.3(5) . . . . no
C34 C35 C36 C37 0.5(5) . . . . no
C35 C36 C37 C38 -1.1(5) . . . . no
C36 C37 C38 C39 -0.2(5) . . . . no
C37 C38 C39 C34 2.0(5) . . . . no
P3 C40 C41 C42 174.6(3) . . . . no
C45 C40 C41 C42 2.0(5) . . . . no
P3 C40 C45 O2 3.7(4) . . . . no
P3 C40 C45 C44 -177.3(3) . . . . no
C41 C40 C45 O2 176.8(3) . . . . no
C41 C40 C45 C44 -4.3(5) . . . . no
C40 C41 C42 C43 1.2(6) . . . . no
C41 C42 C43 C44 -2.4(6) . . . . no
C42 C43 C44 Si52 -175.1(3) . . . . no
C42 C43 C44 C45 0.2(5) . . . . no
Si52 C44 C45 O2 -2.2(4) . . . . no
Si52 C44 C45 C40 178.9(3) . . . . no
C43 C44 C45 O2 -177.9(3) . . . . no
C43 C44 C45 C40 3.2(5) . . . . no
P4 C46 C47 O2 -5.0(4) . . . . no
P4 C46 C47 C48 176.7(3) . . . . no
C51 C46 C47 O2 178.3(3) . . . . no
C51 C46 C47 C48 0.0(5) . . . . no
P4 C46 C51 C50 -177.3(3) . . . . no
C47 C46 C51 C50 -0.9(5) . . . . no
O2 C47 C48 Si52 1.3(4) . . . . no
O2 C47 C48 C49 -177.4(3) . . . . no
C46 C47 C48 Si52 179.4(3) . . . . no
C46 C47 C48 C49 0.7(5) . . . . no
Si52 C48 C49 C50 -179.2(3) . . . . no
C47 C48 C49 C50 -0.7(5) . . . . no
C48 C49 C50 C51 -0.1(6) . . . . no
C49 C50 C51 C46 0.9(6) . . . . no
P3 C55 C56 C57 -175.6(3) . . . . no
C60 C55 C56 C57 -0.6(5) . . . . no
P3 C55 C60 C59 175.0(3) . . . . no
C56 C55 C60 C59 -0.3(5) . . . . no
C55 C56 C57 C58 0.8(5) . . . . no
C56 C57 C58 C59 -0.2(6) . . . . no
C57 C58 C59 C60 -0.7(6) . . . . no
C58 C59 C60 C55 0.9(5) . . . . no
P3 C61 C62 C63 -172.2(3) . . . . no
C66 C61 C62 C63 -1.1(5) . . . . no
P3 C61 C66 C65 175.1(3) . . . . no
C62 C61 C66 C65 3.9(5) . . . . no
C61 C62 C63 C64 -1.5(5) . . . . no
C62 C63 C64 C65 1.4(5) . . . . no
C63 C64 C65 C66 1.5(5) . . . . no
C64 C65 C66 C61 -4.1(5) . . . . no
P4 C67 C68 C69 -177.3(3) . . . . no
C72 C67 C68 C69 -0.9(5) . . . . no
P4 C67 C72 C71 176.8(3) . . . . no
C68 C67 C72 C71 0.5(5) . . . . no
C67 C68 C69 C70 0.4(5) . . . . no
C68 C69 C70 C71 0.4(6) . . . . no
C69 C70 C71 C72 -0.7(6) . . . . no
C70 C71 C72 C67 0.2(5) . . . . no
P4 C73 C74 C75 -177.4(3) . . . . no
C78 C73 C74 C75 -3.2(5) . . . . no
P4 C73 C78 C77 175.8(3) . . . . no
C74 C73 C78 C77 1.5(5) . . . . no
C73 C74 C75 C76 2.2(5) . . . . no
C74 C75 C76 C77 0.7(6) . . . . no
C75 C76 C77 C78 -2.4(5) . . . . no
C76 C77 C78 C73 1.4(5) . . . . no
